data_4063547
loop_
_publ_author_name
'Takada, Ryoichi'
'Hirotsu, Masakazu'
'Nishioka, Takanori'
'Hashimoto, Hideki'
'Kinoshita, Isamu'

_publ_section_title
;
 Sulfur-Bridged Ta--M (M = Mo, Cr) Multinuclear Complexes Bearing a
 Four-Electron-Reduced Dinitrogen Ligand
;
_journal_issue 16
_journal_name_full Organometallics
_journal_page_first 4232
_journal_paper_doi 10.1021/om200596v
_journal_volume 30
_journal_year 2011
_chemical_formula_moiety 'C48 H58 N2 S4 Ta2 '
_chemical_formula_sum 'C48 H58 N2 S4 Ta2'
_chemical_formula_weight 1153.14
_space_group_IT_number 14
_symmetry_cell_setting monoclinic
_symmetry_Int_Tables_number 14
_symmetry_space_group_name_Hall '-P 2yab'
_symmetry_space_group_name_H-M 'P 1 21/a 1'
_audit_creation_date 2010-09-23
_audit_creation_method 'by CrystalStructure 3.8'
_cell_angle_alpha 90.0000
_cell_angle_beta 90.797(4)
_cell_angle_gamma 90.0000
_cell_formula_units_Z 4
_cell_length_a 14.647(2)
_cell_length_b 16.757(2)
_cell_length_c 19.581(3)
_cell_measurement_reflns_used 13897
_cell_measurement_temperature 193.1
_cell_measurement_theta_max 27.5
_cell_measurement_theta_min 4.0
_cell_volume 4805.5(11)
_computing_cell_refinement CrystalClear
_computing_data_collection CrystalClear
_computing_data_reduction CrystalStructure
_computing_publication_material 'CrystalStructure 3.8'
_computing_structure_refinement SHELXL
_computing_structure_solution SIR92
_diffrn_ambient_temperature 193.1
_diffrn_detector_area_resol_mean 7.31
_diffrn_measured_fraction_theta_full 0.978
_diffrn_measured_fraction_theta_max 0.978
_diffrn_measurement_device_type 'Rigaku Mercury'
_diffrn_measurement_method \w
_diffrn_radiation_type 'Mo K\a'
_diffrn_radiation_wavelength 0.71070
_diffrn_reflns_av_R_equivalents 0.0655
_diffrn_reflns_limit_h_max 19
_diffrn_reflns_limit_h_min -18
_diffrn_reflns_limit_k_max 21
_diffrn_reflns_limit_k_min -17
_diffrn_reflns_limit_l_max 25
_diffrn_reflns_limit_l_min -23
_diffrn_reflns_number 46301
_diffrn_reflns_theta_full 27.48
_diffrn_reflns_theta_max 27.48
_exptl_absorpt_coefficient_mu 4.751
_exptl_absorpt_correction_T_max 0.7634
_exptl_absorpt_correction_T_min 0.5165
_exptl_absorpt_correction_type multi-scan
_exptl_absorpt_process_details 'Jacobson, R. (1998) Private communication'
_exptl_crystal_colour red
_exptl_crystal_density_diffrn 1.594
_exptl_crystal_density_method 'not measured'
_exptl_crystal_description prism
_exptl_crystal_F_000 2280.00
_exptl_crystal_size_max 0.16
_exptl_crystal_size_mid 0.07
_exptl_crystal_size_min 0.06
_refine_diff_density_max 0.937
_refine_diff_density_min -0.812
_refine_ls_extinction_method none
_refine_ls_goodness_of_fit_ref 1.145
_refine_ls_hydrogen_treatment constr
_refine_ls_number_parameters 506
_refine_ls_number_reflns 10782
_refine_ls_R_factor_all 0.0905
_refine_ls_R_factor_gt 0.0605
_refine_ls_shift/su_max 0.0010
_refine_ls_structure_factor_coef Fsqd
_refine_ls_weighting_details 'w = 1/[\s^2^(Fo^2^)+(0.0316P)^2^+12.5328P] where P=(Fo^2^+2Fc^2^)/3'
_refine_ls_weighting_scheme calc
_refine_ls_wR_factor_gt 0.0948
_refine_ls_wR_factor_ref 0.1027
_reflns_number_gt 8613
_reflns_number_total 10782
_reflns_threshold_expression F^2^>2.0\s(F^2^)
_cod_data_source_file om200596v_si_002.cif
_cod_data_source_block 1
_cod_original_cell_volume 4805.6(12)
_cod_original_formula_sum 'C48 H58 N2 S4 Ta2 '
_cod_database_code 4063547

loop_
_symmetry_equiv_pos_site_id
_symmetry_equiv_pos_as_xyz
1 +X,+Y,+Z
2 1/2-X,1/2+Y,-Z
3 -X,-Y,-Z
4 1/2+X,1/2-Y,+Z

loop_
_atom_site_label
_atom_site_type_symbol
_atom_site_fract_x
_atom_site_fract_y
_atom_site_fract_z
_atom_site_U_iso_or_equiv
_atom_site_adp_type
_atom_site_occupancy
_atom_site_symmetry_multiplicity
_atom_site_calc_flag
_atom_site_refinement_flags
Ta(1) Ta 0.829977(19) 0.364677(17) 0.114806(13) 0.02871(7) Uani 1.00 1 d .
Ta(2) Ta 0.81917(2) 0.382069(17) 0.363299(13) 0.03090(8) Uani 1.00 1 d .
S(1) S 0.94211(13) 0.26116(11) 0.11005(9) 0.0375(4) Uani 1.00 1 d .
S(2) S 0.89531(15) 0.48931(12) 0.07989(10) 0.0457(4) Uani 1.00 1 d .
S(3) S 0.65676(14) 0.37293(12) 0.37221(9) 0.0424(4) Uani 1.00 1 d .
S(4) S 0.86251(14) 0.51454(11) 0.39735(9) 0.0408(4) Uani 1.00 1 d .
N(1) N 0.8341(3) 0.3732(3) 0.2071(2) 0.0298(12) Uani 1.00 1 d .
N(2) N 0.8176(3) 0.3832(3) 0.2707(2) 0.0319(12) Uani 1.00 1 d .
C(1) C 0.6908(4) 0.2965(4) 0.1110(4) 0.0425(18) Uani 1.00 1 d .
C(2) C 0.7274(4) 0.2800(4) 0.0476(4) 0.0452(19) Uani 1.00 1 d .
C(3) C 0.7323(5) 0.3524(5) 0.0110(3) 0.050(2) Uani 1.00 1 d .
C(4) C 0.6956(6) 0.4133(4) 0.0529(4) 0.053(2) Uani 1.00 1 d .
C(5) C 0.6683(4) 0.3786(4) 0.1155(3) 0.0412(18) Uani 1.00 1 d .
C(6) C 0.6749(6) 0.2350(6) 0.1672(5) 0.084(3) Uani 1.00 1 d .
C(7) C 0.7472(6) 0.1971(6) 0.0213(6) 0.094(4) Uani 1.00 1 d .
C(8) C 0.7638(7) 0.3614(10) -0.0619(4) 0.127(6) Uani 1.00 1 d .
C(9) C 0.6791(8) 0.4988(6) 0.0316(8) 0.127(5) Uani 1.00 1 d .
C(10) C 0.6193(6) 0.4184(8) 0.1725(5) 0.106(4) Uani 1.00 1 d .
C(11) C 0.8804(5) 0.2518(4) 0.3692(3) 0.0408(18) Uani 1.00 1 d .
C(12) C 0.8416(5) 0.2646(4) 0.4351(3) 0.0465(19) Uani 1.00 1 d .
C(13) C 0.8915(5) 0.3258(4) 0.4679(3) 0.0436(19) Uani 1.00 1 d .
C(14) C 0.9620(5) 0.3500(4) 0.4228(3) 0.0379(16) Uani 1.00 1 d .
C(15) C 0.9556(5) 0.3033(4) 0.3622(3) 0.0388(17) Uani 1.00 1 d .
C(16) C 0.8526(7) 0.1890(5) 0.3171(4) 0.065(2) Uani 1.00 1 d .
C(17) C 0.7668(6) 0.2159(5) 0.4661(5) 0.070(2) Uani 1.00 1 d .
C(18) C 0.8778(7) 0.3564(6) 0.5394(3) 0.073(3) Uani 1.00 1 d .
C(19) C 1.0391(5) 0.4064(5) 0.4412(4) 0.058(2) Uani 1.00 1 d .
C(20) C 1.0209(5) 0.3078(5) 0.3036(3) 0.051(2) Uani 1.00 1 d .
C(21) C 0.9725(4) 0.2431(4) 0.0233(3) 0.0364(16) Uani 1.00 1 d .
C(22) C 0.9836(5) 0.1650(4) 0.0019(4) 0.0448(19) Uani 1.00 1 d .
C(23) C 1.0088(5) 0.1485(5) -0.0638(4) 0.059(2) Uani 1.00 1 d .
C(24) C 1.0247(5) 0.2098(5) -0.1103(4) 0.055(2) Uani 1.00 1 d .
C(25) C 1.0153(6) 0.2872(5) -0.0880(4) 0.056(2) Uani 1.00 1 d .
C(26) C 0.9889(5) 0.3041(4) -0.0223(3) 0.0442(18) Uani 1.00 1 d .
C(27) C 1.0549(7) 0.1937(7) -0.1838(4) 0.083(3) Uani 1.00 1 d .
C(28) C 0.9856(5) 0.4956(4) 0.1422(3) 0.0415(18) Uani 1.00 1 d .
C(29) C 0.9702(6) 0.5270(4) 0.2070(4) 0.051(2) Uani 1.00 1 d .
C(30) C 1.0411(6) 0.5324(5) 0.2541(4) 0.053(2) Uani 1.00 1 d .
C(31) C 1.1278(6) 0.5085(4) 0.2398(4) 0.051(2) Uani 1.00 1 d .
C(32) C 1.1432(5) 0.4801(4) 0.1739(4) 0.054(2) Uani 1.00 1 d .
C(33) C 1.0732(6) 0.4747(5) 0.1256(4) 0.055(2) Uani 1.00 1 d .
C(34) C 1.2038(7) 0.5115(6) 0.2927(5) 0.077(3) Uani 1.00 1 d .
C(35) C 0.6218(5) 0.3903(4) 0.4587(3) 0.0369(16) Uani 1.00 1 d .
C(36) C 0.5578(5) 0.3405(5) 0.4868(4) 0.056(2) Uani 1.00 1 d .
C(37) C 0.5242(6) 0.3583(5) 0.5509(4) 0.066(2) Uani 1.00 1 d .
C(38) C 0.5524(5) 0.4229(5) 0.5877(4) 0.053(2) Uani 1.00 1 d .
C(39) C 0.6145(6) 0.4719(5) 0.5583(4) 0.061(2) Uani 1.00 1 d .
C(40) C 0.6499(6) 0.4571(5) 0.4938(4) 0.055(2) Uani 1.00 1 d .
C(41) C 0.5147(7) 0.4428(6) 0.6573(4) 0.075(3) Uani 1.00 1 d .
C(42) C 0.8092(5) 0.5893(4) 0.3466(3) 0.0360(16) Uani 1.00 1 d .
C(43) C 0.7461(5) 0.5748(4) 0.2944(4) 0.052(2) Uani 1.00 1 d .
C(44) C 0.7079(6) 0.6368(5) 0.2576(4) 0.055(2) Uani 1.00 1 d .
C(45) C 0.7278(6) 0.7146(4) 0.2722(4) 0.051(2) Uani 1.00 1 d .
C(46) C 0.7901(6) 0.7296(4) 0.3246(4) 0.058(2) Uani 1.00 1 d .
C(47) C 0.8307(6) 0.6679(4) 0.3607(3) 0.049(2) Uani 1.00 1 d .
C(48) C 0.6821(7) 0.7825(5) 0.2346(5) 0.079(3) Uani 1.00 1 d .
H(6A) H 0.6483 0.2614 0.2069 0.101 Uiso 1.00 1 c R
H(6B) H 0.7332 0.2104 0.1804 0.101 Uiso 1.00 1 c R
H(6C) H 0.6329 0.1938 0.1502 0.101 Uiso 1.00 1 c R
H(7A) H 0.7728 0.2006 -0.0246 0.113 Uiso 1.00 1 c R
H(7B) H 0.6905 0.1661 0.0195 0.113 Uiso 1.00 1 c R
H(7C) H 0.7912 0.1707 0.0520 0.113 Uiso 1.00 1 c R
H(8A) H 0.7610 0.4177 -0.0751 0.153 Uiso 1.00 1 c R
H(8B) H 0.7240 0.3300 -0.0923 0.153 Uiso 1.00 1 c R
H(8C) H 0.8268 0.3422 -0.0654 0.153 Uiso 1.00 1 c R
H(9A) H 0.7045 0.5077 -0.0138 0.153 Uiso 1.00 1 c R
H(9B) H 0.7087 0.5347 0.0646 0.153 Uiso 1.00 1 c R
H(9C) H 0.6133 0.5094 0.0302 0.153 Uiso 1.00 1 c R
H(10A) H 0.6129 0.4755 0.1625 0.127 Uiso 1.00 1 c R
H(10B) H 0.6542 0.4115 0.2151 0.127 Uiso 1.00 1 c R
H(10C) H 0.5587 0.3945 0.1772 0.127 Uiso 1.00 1 c R
H(16A) H 0.7984 0.1606 0.3330 0.078 Uiso 1.00 1 c R
H(16B) H 0.9028 0.1510 0.3113 0.078 Uiso 1.00 1 c R
H(16C) H 0.8386 0.2148 0.2732 0.078 Uiso 1.00 1 c R
H(17A) H 0.7432 0.1778 0.4322 0.084 Uiso 1.00 1 c R
H(17B) H 0.7173 0.2513 0.4804 0.084 Uiso 1.00 1 c R
H(17C) H 0.7909 0.1868 0.5058 0.084 Uiso 1.00 1 c R
H(18A) H 0.9220 0.3989 0.5492 0.087 Uiso 1.00 1 c R
H(18B) H 0.8867 0.3127 0.5720 0.087 Uiso 1.00 1 c R
H(18C) H 0.8157 0.3775 0.5434 0.087 Uiso 1.00 1 c R
H(19A) H 1.0272 0.4311 0.4856 0.070 Uiso 1.00 1 c R
H(19B) H 1.0435 0.4480 0.4062 0.070 Uiso 1.00 1 c R
H(19C) H 1.0967 0.3766 0.4438 0.070 Uiso 1.00 1 c R
H(20A) H 1.0664 0.3495 0.3128 0.061 Uiso 1.00 1 c R
H(20B) H 0.9870 0.3206 0.2615 0.061 Uiso 1.00 1 c R
H(20C) H 1.0517 0.2563 0.2984 0.061 Uiso 1.00 1 c R
H(22) H 0.9737 0.1225 0.0330 0.054 Uiso 1.00 1 c R
H(23) H 1.0155 0.0945 -0.0778 0.071 Uiso 1.00 1 c R
H(25) H 1.0272 0.3298 -0.1186 0.067 Uiso 1.00 1 c R
H(26) H 0.9820 0.3580 -0.0083 0.053 Uiso 1.00 1 c R
H(27A) H 1.0584 0.1360 -0.1915 0.099 Uiso 1.00 1 c R
H(27B) H 1.1151 0.2176 -0.1909 0.099 Uiso 1.00 1 c R
H(27C) H 1.0106 0.2172 -0.2159 0.099 Uiso 1.00 1 c R
H(29) H 0.9108 0.5446 0.2188 0.061 Uiso 1.00 1 c R
H(30) H 1.0291 0.5536 0.2980 0.063 Uiso 1.00 1 c R
H(32) H 1.2031 0.4641 0.1619 0.064 Uiso 1.00 1 c R
H(33) H 1.0860 0.4565 0.0808 0.066 Uiso 1.00 1 c R
H(34A) H 1.2603 0.4914 0.2727 0.093 Uiso 1.00 1 c R
H(34B) H 1.1876 0.4784 0.3319 0.093 Uiso 1.00 1 c R
H(34C) H 1.2129 0.5668 0.3077 0.093 Uiso 1.00 1 c R
H(36) H 0.5370 0.2946 0.4627 0.067 Uiso 1.00 1 c R
H(37) H 0.4796 0.3239 0.5699 0.079 Uiso 1.00 1 c R
H(39) H 0.6344 0.5180 0.5825 0.073 Uiso 1.00 1 c R
H(40) H 0.6928 0.4928 0.4744 0.066 Uiso 1.00 1 c R
H(41A) H 0.5444 0.4911 0.6749 0.090 Uiso 1.00 1 c R
H(41B) H 0.5267 0.3983 0.6887 0.090 Uiso 1.00 1 c R
H(41C) H 0.4487 0.4517 0.6533 0.090 Uiso 1.00 1 c R
H(43) H 0.7291 0.5214 0.2839 0.063 Uiso 1.00 1 c R
H(44) H 0.6666 0.6250 0.2211 0.066 Uiso 1.00 1 c R
H(46) H 0.8051 0.7832 0.3359 0.070 Uiso 1.00 1 c R
H(47) H 0.8741 0.6797 0.3958 0.058 Uiso 1.00 1 c R
H(48A) H 0.7052 0.8334 0.2526 0.095 Uiso 1.00 1 c R
H(48B) H 0.6159 0.7796 0.2411 0.095 Uiso 1.00 1 c R
H(48C) H 0.6954 0.7787 0.1858 0.095 Uiso 1.00 1 c R

loop_
_atom_site_aniso_label
_atom_site_aniso_U_11
_atom_site_aniso_U_22
_atom_site_aniso_U_33
_atom_site_aniso_U_12
_atom_site_aniso_U_13
_atom_site_aniso_U_23
Ta(1) 0.02897(16) 0.03280(16) 0.02428(14) -0.00480(12) -0.00217(11) 0.00086(11)
Ta(2) 0.03764(18) 0.03039(16) 0.02468(15) 0.00179(12) 0.00050(11) -0.00331(11)
S(1) 0.0326(10) 0.0469(11) 0.0330(9) 0.0010(8) -0.0039(7) -0.0015(7)
S(2) 0.0562(13) 0.0411(11) 0.0395(10) -0.0153(9) -0.0042(9) 0.0061(8)
S(3) 0.0413(11) 0.0492(11) 0.0368(9) -0.0023(9) 0.0037(8) -0.0121(8)
S(4) 0.0480(12) 0.0338(10) 0.0402(10) -0.0012(8) -0.0098(8) -0.0051(7)
N(1) 0.029(3) 0.030(3) 0.031(3) -0.001(2) -0.009(2) -0.000(2)
N(2) 0.036(3) 0.033(3) 0.026(3) -0.003(2) -0.003(2) -0.003(2)
C(1) 0.019(3) 0.056(5) 0.053(4) -0.008(3) -0.005(3) 0.011(3)
C(2) 0.020(4) 0.055(5) 0.061(5) -0.001(3) -0.004(3) -0.019(4)
C(3) 0.033(4) 0.088(6) 0.028(3) -0.017(4) -0.011(3) 0.006(4)
C(4) 0.052(5) 0.034(4) 0.071(5) -0.008(3) -0.035(4) 0.006(3)
C(5) 0.029(4) 0.058(5) 0.036(4) 0.012(3) -0.016(3) -0.011(3)
C(6) 0.049(6) 0.115(9) 0.089(7) -0.031(5) -0.014(5) 0.057(6)
C(7) 0.042(6) 0.080(7) 0.161(11) 0.011(5) -0.032(6) -0.072(7)
C(8) 0.058(7) 0.29(2) 0.038(5) -0.041(9) -0.006(4) 0.031(8)
C(9) 0.097(9) 0.053(6) 0.230(16) -0.008(6) -0.086(10) 0.048(8)
C(10) 0.039(6) 0.192(13) 0.086(7) 0.043(7) -0.013(5) -0.069(8)
C(11) 0.059(5) 0.027(3) 0.036(4) 0.006(3) -0.009(3) 0.001(2)
C(12) 0.049(5) 0.045(4) 0.046(4) 0.010(3) -0.000(3) 0.016(3)
C(13) 0.059(5) 0.046(4) 0.026(3) 0.012(3) 0.003(3) 0.002(3)
C(14) 0.040(4) 0.033(3) 0.040(4) 0.007(3) -0.010(3) 0.000(3)
C(15) 0.050(4) 0.036(4) 0.031(3) 0.014(3) -0.000(3) -0.001(2)
C(16) 0.092(7) 0.037(4) 0.066(5) 0.001(4) -0.020(5) -0.009(4)
C(17) 0.063(6) 0.060(6) 0.089(7) -0.001(4) 0.021(5) 0.036(5)
C(18) 0.110(8) 0.085(7) 0.025(4) 0.039(6) 0.010(4) -0.002(4)
C(19) 0.048(5) 0.060(5) 0.067(5) 0.011(4) -0.024(4) -0.014(4)
C(20) 0.053(5) 0.062(5) 0.039(4) 0.015(4) 0.010(3) 0.010(3)
C(21) 0.029(4) 0.039(4) 0.040(4) -0.005(3) -0.007(3) -0.006(3)
C(22) 0.042(4) 0.044(4) 0.048(4) 0.003(3) -0.000(3) -0.011(3)
C(23) 0.043(5) 0.056(5) 0.078(6) 0.004(4) 0.001(4) -0.022(4)
C(24) 0.040(5) 0.079(6) 0.045(4) 0.004(4) -0.005(3) -0.023(4)
C(25) 0.057(5) 0.074(6) 0.037(4) -0.008(4) 0.005(3) -0.001(4)
C(26) 0.043(4) 0.050(4) 0.039(4) -0.001(3) 0.004(3) -0.001(3)
C(27) 0.068(7) 0.133(10) 0.047(5) 0.014(6) 0.007(4) -0.023(5)
C(28) 0.046(5) 0.043(4) 0.036(4) -0.010(3) 0.000(3) 0.004(3)
C(29) 0.047(5) 0.049(4) 0.057(5) -0.013(3) 0.007(4) 0.000(3)
C(30) 0.059(6) 0.057(5) 0.042(4) -0.023(4) -0.008(4) 0.000(3)
C(31) 0.053(5) 0.036(4) 0.063(5) -0.011(3) -0.015(4) 0.009(3)
C(32) 0.038(5) 0.044(4) 0.079(6) -0.006(3) 0.000(4) 0.002(4)
C(33) 0.057(6) 0.048(5) 0.061(5) -0.009(4) 0.002(4) -0.007(4)
C(34) 0.072(7) 0.079(7) 0.079(6) -0.011(5) -0.027(5) 0.019(5)
C(35) 0.035(4) 0.041(4) 0.034(3) 0.002(3) 0.008(3) -0.005(3)
C(36) 0.050(5) 0.054(5) 0.063(5) -0.011(4) 0.012(4) -0.009(4)
C(37) 0.070(6) 0.067(6) 0.060(5) -0.001(5) 0.030(5) 0.006(4)
C(38) 0.044(5) 0.072(6) 0.043(4) 0.018(4) 0.009(3) 0.007(4)
C(39) 0.066(6) 0.069(6) 0.049(5) -0.005(4) 0.015(4) -0.021(4)
C(40) 0.065(6) 0.053(5) 0.046(4) -0.011(4) 0.011(4) -0.016(3)
C(41) 0.078(7) 0.098(8) 0.050(5) 0.021(6) 0.024(5) 0.009(5)
C(42) 0.033(4) 0.036(4) 0.039(3) 0.001(3) 0.003(3) -0.007(3)
C(43) 0.048(5) 0.033(4) 0.075(5) 0.008(3) -0.024(4) -0.004(3)
C(44) 0.051(5) 0.046(5) 0.068(5) 0.010(4) -0.017(4) -0.001(3)
C(45) 0.053(5) 0.045(5) 0.054(5) 0.006(4) -0.002(4) 0.007(3)
C(46) 0.081(7) 0.030(4) 0.064(5) -0.006(4) 0.006(5) -0.004(3)
C(47) 0.065(6) 0.037(4) 0.044(4) 0.002(4) -0.006(4) -0.006(3)
C(48) 0.091(8) 0.048(5) 0.099(7) 0.008(5) -0.009(6) 0.016(5)

loop_
_atom_type_symbol
_atom_type_description
_atom_type_scat_dispersion_real
_atom_type_scat_dispersion_imag
_atom_type_scat_source
C C 0.003 0.002
;
International Tables for Crystallography
(1992, Vol. C, Tables 4.2.6.8 and 6.1.1.4)
;
H H 0.000 0.000
;
International Tables for Crystallography
(1992, Vol. C, Table 6.1.1.4)
;
N N 0.006 0.003
;
International Tables for Crystallography
(1992, Vol. C, Tables 4.2.6.8 and 6.1.1.4)
;
S S 0.125 0.123
;
International Tables for Crystallography
(1992, Vol. C, Tables 4.2.6.8 and 6.1.1.4)
;
Ta Ta -0.705 6.523
;
International Tables for Crystallography
(1992, Vol. C, Tables 4.2.6.8 and 6.1.1.4)
;

loop_
_geom_angle_atom_site_label_1
_geom_angle_atom_site_label_2
_geom_angle_atom_site_label_3
_geom_angle
_geom_angle_publ_flag
S(1) Ta(1) S(2) 110.07(6) yes
S(1) Ta(1) N(1) 94.75(17) yes
S(1) Ta(1) C(1) 104.11(19) yes
S(1) Ta(1) C(2) 88.58(18) yes
S(1) Ta(1) C(3) 107.3(2) yes
S(1) Ta(1) C(4) 140.7(2) yes
S(1) Ta(1) C(5) 139.07(19) yes
S(2) Ta(1) N(1) 101.97(17) yes
S(2) Ta(1) C(1) 140.09(19) yes
S(2) Ta(1) C(2) 126.68(19) yes
S(2) Ta(1) C(3) 93.8(2) yes
S(2) Ta(1) C(4) 83.68(19) yes
S(2) Ta(1) C(5) 108.47(19) yes
N(1) Ta(1) C(1) 95.0(2) yes
N(1) Ta(1) C(2) 126.6(2) yes
N(1) Ta(1) C(3) 146.6(2) yes
N(1) Ta(1) C(4) 119.0(2) yes
N(1) Ta(1) C(5) 90.3(2) yes
C(1) Ta(1) C(2) 33.7(2) yes
C(1) Ta(1) C(3) 56.0(2) yes
C(1) Ta(1) C(4) 56.6(2) yes
C(1) Ta(1) C(5) 35.0(2) yes
C(2) Ta(1) C(3) 33.3(2) yes
C(2) Ta(1) C(4) 55.9(2) yes
C(2) Ta(1) C(5) 57.0(2) yes
C(3) Ta(1) C(4) 33.6(2) yes
C(3) Ta(1) C(5) 56.6(2) yes
C(4) Ta(1) C(5) 34.2(2) yes
S(3) Ta(2) S(4) 107.35(6) yes
S(3) Ta(2) N(2) 94.28(18) yes
S(3) Ta(2) C(11) 108.3(2) yes
S(3) Ta(2) C(12) 91.9(2) yes
S(3) Ta(2) C(13) 109.23(19) yes
S(3) Ta(2) C(14) 142.92(17) yes
S(3) Ta(2) C(15) 142.75(18) yes
S(4) Ta(2) N(2) 105.54(17) yes
S(4) Ta(2) C(11) 137.93(19) yes
S(4) Ta(2) C(12) 123.58(18) yes
S(4) Ta(2) C(13) 90.82(18) yes
S(4) Ta(2) C(14) 81.34(17) yes
S(4) Ta(2) C(15) 107.11(18) yes
N(2) Ta(2) C(11) 93.3(2) yes
N(2) Ta(2) C(12) 125.8(2) yes
N(2) Ta(2) C(13) 146.0(2) yes
N(2) Ta(2) C(14) 118.6(2) yes
N(2) Ta(2) C(15) 89.8(2) yes
C(11) Ta(2) C(12) 34.7(2) yes
C(11) Ta(2) C(13) 56.7(2) yes
C(11) Ta(2) C(14) 56.7(2) yes
C(11) Ta(2) C(15) 34.4(2) yes
C(12) Ta(2) C(13) 33.3(2) yes
C(12) Ta(2) C(14) 55.9(2) yes
C(12) Ta(2) C(15) 57.0(2) yes
C(13) Ta(2) C(14) 33.7(2) yes
C(13) Ta(2) C(15) 56.7(2) yes
C(14) Ta(2) C(15) 34.2(2) yes
Ta(1) S(1) C(21) 109.9(2) yes
Ta(1) S(2) C(28) 98.7(2) yes
Ta(2) S(3) C(35) 110.8(2) yes
Ta(2) S(4) C(42) 112.7(2) yes
Ta(1) N(1) N(2) 166.9(4) yes
Ta(2) N(2) N(1) 165.8(4) yes
Ta(1) C(1) C(2) 77.2(4) yes
Ta(1) C(1) C(5) 74.2(4) yes
Ta(1) C(1) C(6) 116.7(5) yes
C(2) C(1) C(5) 110.0(6) yes
C(2) C(1) C(6) 125.0(7) yes
C(5) C(1) C(6) 124.9(7) yes
Ta(1) C(2) C(1) 69.1(4) yes
Ta(1) C(2) C(3) 74.9(4) yes
Ta(1) C(2) C(7) 126.8(5) yes
C(1) C(2) C(3) 107.8(7) yes
C(1) C(2) C(7) 124.5(8) yes
C(3) C(2) C(7) 127.3(8) yes
Ta(1) C(3) C(2) 71.8(4) yes
Ta(1) C(3) C(4) 71.6(4) yes
Ta(1) C(3) C(8) 125.8(6) yes
C(2) C(3) C(4) 107.5(6) yes
C(2) C(3) C(8) 125.7(9) yes
C(4) C(3) C(8) 126.6(9) yes
Ta(1) C(4) C(3) 74.8(4) yes
Ta(1) C(4) C(5) 70.7(4) yes
Ta(1) C(4) C(9) 125.4(6) yes
C(3) C(4) C(5) 108.6(6) yes
C(3) C(4) C(9) 125.6(9) yes
C(5) C(4) C(9) 125.5(8) yes
Ta(1) C(5) C(1) 70.9(4) yes
Ta(1) C(5) C(4) 75.1(4) yes
Ta(1) C(5) C(10) 122.5(5) yes
C(1) C(5) C(4) 106.0(6) yes
C(1) C(5) C(10) 126.5(8) yes
C(4) C(5) C(10) 127.4(8) yes
Ta(2) C(11) C(12) 75.6(4) yes
Ta(2) C(11) C(15) 74.1(4) yes
Ta(2) C(11) C(16) 120.7(5) yes
C(12) C(11) C(15) 108.4(6) yes
C(12) C(11) C(16) 127.1(7) yes
C(15) C(11) C(16) 124.3(6) yes
Ta(2) C(12) C(11) 69.7(4) yes
Ta(2) C(12) C(13) 74.9(4) yes
Ta(2) C(12) C(17) 125.3(5) yes
C(11) C(12) C(13) 108.0(6) yes
C(11) C(12) C(17) 125.6(7) yes
C(13) C(12) C(17) 126.1(7) yes
Ta(2) C(13) C(12) 71.8(4) yes
Ta(2) C(13) C(14) 71.7(4) yes
Ta(2) C(13) C(18) 125.2(5) yes
C(12) C(13) C(14) 107.5(6) yes
C(12) C(13) C(18) 126.6(7) yes
C(14) C(13) C(18) 125.8(7) yes
Ta(2) C(14) C(13) 74.6(4) yes
Ta(2) C(14) C(15) 71.1(4) yes
Ta(2) C(14) C(19) 127.5(5) yes
C(13) C(14) C(15) 108.6(6) yes
C(13) C(14) C(19) 125.1(6) yes
C(15) C(14) C(19) 125.6(6) yes
Ta(2) C(15) C(11) 71.5(4) yes
Ta(2) C(15) C(14) 74.7(4) yes
Ta(2) C(15) C(20) 121.2(4) yes
C(11) C(15) C(14) 107.4(6) yes
C(11) C(15) C(20) 127.6(6) yes
C(14) C(15) C(20) 125.0(6) yes
S(1) C(21) C(22) 118.7(5) yes
S(1) C(21) C(26) 122.5(5) yes
C(22) C(21) C(26) 118.8(6) yes
C(21) C(22) C(23) 120.6(7) yes
C(22) C(23) C(24) 120.9(8) yes
C(23) C(24) C(25) 117.9(7) yes
C(23) C(24) C(27) 122.4(8) yes
C(25) C(24) C(27) 119.6(8) yes
C(24) C(25) C(26) 121.4(8) yes
C(21) C(26) C(25) 120.4(7) yes
S(2) C(28) C(29) 121.0(6) yes
S(2) C(28) C(33) 120.5(5) yes
C(29) C(28) C(33) 118.3(7) yes
C(28) C(29) C(30) 120.1(7) yes
C(29) C(30) C(31) 122.5(7) yes
C(30) C(31) C(32) 116.9(8) yes
C(30) C(31) C(34) 122.0(8) yes
C(32) C(31) C(34) 121.1(8) yes
C(31) C(32) C(33) 121.6(8) yes
C(28) C(33) C(32) 120.4(8) yes
S(3) C(35) C(36) 118.9(5) yes
S(3) C(35) C(40) 121.1(5) yes
C(36) C(35) C(40) 119.6(7) yes
C(35) C(36) C(37) 118.9(7) yes
C(36) C(37) C(38) 122.8(8) yes
C(37) C(38) C(39) 117.1(8) yes
C(37) C(38) C(41) 122.6(8) yes
C(39) C(38) C(41) 120.2(8) yes
C(38) C(39) C(40) 122.4(8) yes
C(35) C(40) C(39) 119.1(7) yes
S(4) C(42) C(43) 124.8(5) yes
S(4) C(42) C(47) 117.7(5) yes
C(43) C(42) C(47) 117.5(6) yes
C(42) C(43) C(44) 120.9(7) yes
C(43) C(44) C(45) 121.7(8) yes
C(44) C(45) C(46) 117.7(7) yes
C(44) C(45) C(48) 121.8(8) yes
C(46) C(45) C(48) 120.5(7) yes
C(45) C(46) C(47) 121.1(7) yes
C(42) C(47) C(46) 121.0(7) yes
C(1) C(6) H(6A) 109.5 no
C(1) C(6) H(6B) 109.5 no
C(1) C(6) H(6C) 109.5 no
H(6A) C(6) H(6B) 109.5 no
H(6A) C(6) H(6C) 109.5 no
H(6B) C(6) H(6C) 109.5 no
C(2) C(7) H(7A) 109.5 no
C(2) C(7) H(7B) 109.5 no
C(2) C(7) H(7C) 109.5 no
H(7A) C(7) H(7B) 109.5 no
H(7A) C(7) H(7C) 109.5 no
H(7B) C(7) H(7C) 109.5 no
C(3) C(8) H(8A) 109.5 no
C(3) C(8) H(8B) 109.5 no
C(3) C(8) H(8C) 109.5 no
H(8A) C(8) H(8B) 109.5 no
H(8A) C(8) H(8C) 109.5 no
H(8B) C(8) H(8C) 109.5 no
C(4) C(9) H(9A) 109.5 no
C(4) C(9) H(9B) 109.5 no
C(4) C(9) H(9C) 109.5 no
H(9A) C(9) H(9B) 109.5 no
H(9A) C(9) H(9C) 109.5 no
H(9B) C(9) H(9C) 109.5 no
C(5) C(10) H(10A) 109.5 no
C(5) C(10) H(10B) 109.5 no
C(5) C(10) H(10C) 109.5 no
H(10A) C(10) H(10B) 109.5 no
H(10A) C(10) H(10C) 109.5 no
H(10B) C(10) H(10C) 109.5 no
C(11) C(16) H(16A) 109.5 no
C(11) C(16) H(16B) 109.5 no
C(11) C(16) H(16C) 109.5 no
H(16A) C(16) H(16B) 109.5 no
H(16A) C(16) H(16C) 109.5 no
H(16B) C(16) H(16C) 109.5 no
C(12) C(17) H(17A) 109.5 no
C(12) C(17) H(17B) 109.5 no
C(12) C(17) H(17C) 109.5 no
H(17A) C(17) H(17B) 109.5 no
H(17A) C(17) H(17C) 109.5 no
H(17B) C(17) H(17C) 109.5 no
C(13) C(18) H(18A) 109.5 no
C(13) C(18) H(18B) 109.5 no
C(13) C(18) H(18C) 109.5 no
H(18A) C(18) H(18B) 109.5 no
H(18A) C(18) H(18C) 109.5 no
H(18B) C(18) H(18C) 109.5 no
C(14) C(19) H(19A) 109.5 no
C(14) C(19) H(19B) 109.5 no
C(14) C(19) H(19C) 109.5 no
H(19A) C(19) H(19B) 109.5 no
H(19A) C(19) H(19C) 109.5 no
H(19B) C(19) H(19C) 109.5 no
C(15) C(20) H(20A) 109.5 no
C(15) C(20) H(20B) 109.5 no
C(15) C(20) H(20C) 109.5 no
H(20A) C(20) H(20B) 109.5 no
H(20A) C(20) H(20C) 109.5 no
H(20B) C(20) H(20C) 109.5 no
C(21) C(22) H(22) 119.7 no
C(23) C(22) H(22) 119.7 no
C(22) C(23) H(23) 119.6 no
C(24) C(23) H(23) 119.6 no
C(24) C(25) H(25) 119.3 no
C(26) C(25) H(25) 119.3 no
C(21) C(26) H(26) 119.8 no
C(25) C(26) H(26) 119.8 no
C(24) C(27) H(27A) 109.5 no
C(24) C(27) H(27B) 109.5 no
C(24) C(27) H(27C) 109.5 no
H(27A) C(27) H(27B) 109.5 no
H(27A) C(27) H(27C) 109.5 no
H(27B) C(27) H(27C) 109.5 no
C(28) C(29) H(29) 119.9 no
C(30) C(29) H(29) 119.9 no
C(29) C(30) H(30) 118.7 no
C(31) C(30) H(30) 118.7 no
C(31) C(32) H(32) 119.2 no
C(33) C(32) H(32) 119.2 no
C(28) C(33) H(33) 119.8 no
C(32) C(33) H(33) 119.8 no
C(31) C(34) H(34A) 109.5 no
C(31) C(34) H(34B) 109.5 no
C(31) C(34) H(34C) 109.5 no
H(34A) C(34) H(34B) 109.5 no
H(34A) C(34) H(34C) 109.5 no
H(34B) C(34) H(34C) 109.5 no
C(35) C(36) H(36) 120.5 no
C(37) C(36) H(36) 120.5 no
C(36) C(37) H(37) 118.6 no
C(38) C(37) H(37) 118.6 no
C(38) C(39) H(39) 118.8 no
C(40) C(39) H(39) 118.8 no
C(35) C(40) H(40) 120.4 no
C(39) C(40) H(40) 120.4 no
C(38) C(41) H(41A) 109.5 no
C(38) C(41) H(41B) 109.5 no
C(38) C(41) H(41C) 109.5 no
H(41A) C(41) H(41B) 109.5 no
H(41A) C(41) H(41C) 109.5 no
H(41B) C(41) H(41C) 109.5 no
C(42) C(43) H(43) 119.6 no
C(44) C(43) H(43) 119.5 no
C(43) C(44) H(44) 119.1 no
C(45) C(44) H(44) 119.1 no
C(45) C(46) H(46) 119.4 no
C(47) C(46) H(46) 119.4 no
C(42) C(47) H(47) 119.5 no
C(46) C(47) H(47) 119.5 no
C(45) C(48) H(48A) 109.5 no
C(45) C(48) H(48B) 109.5 no
C(45) C(48) H(48C) 109.5 no
H(48A) C(48) H(48B) 109.5 no
H(48A) C(48) H(48C) 109.5 no
H(48B) C(48) H(48C) 109.5 no

loop_
_geom_bond_atom_site_label_1
_geom_bond_atom_site_label_2
_geom_bond_distance
_geom_bond_publ_flag
Ta(1) S(1) 2.3916(18) yes
Ta(1) S(2) 2.401(2) yes
Ta(1) N(1) 1.813(5) yes
Ta(1) C(1) 2.337(7) yes
Ta(1) C(2) 2.438(7) yes
Ta(1) C(3) 2.479(7) yes
Ta(1) C(4) 2.437(8) yes
Ta(1) C(5) 2.380(7) yes
Ta(2) S(3) 2.393(2) yes
Ta(2) S(4) 2.4007(18) yes
Ta(2) N(2) 1.814(5) yes
Ta(2) C(11) 2.362(7) yes
Ta(2) C(12) 2.439(7) yes
Ta(2) C(13) 2.479(7) yes
Ta(2) C(14) 2.441(7) yes
Ta(2) C(15) 2.395(7) yes
S(1) C(21) 1.788(7) yes
S(2) C(28) 1.790(7) yes
S(3) C(35) 1.799(6) yes
S(4) C(42) 1.774(7) yes
N(1) N(2) 1.281(7) yes
C(1) C(2) 1.388(11) yes
C(1) C(5) 1.417(11) yes
C(1) C(6) 1.528(13) yes
C(2) C(3) 1.411(12) yes
C(2) C(7) 1.512(13) yes
C(3) C(4) 1.420(12) yes
C(3) C(8) 1.513(11) yes
C(4) C(5) 1.419(11) yes
C(4) C(9) 1.511(13) yes
C(5) C(10) 1.492(13) yes
C(11) C(12) 1.435(10) yes
C(11) C(15) 1.408(11) yes
C(11) C(16) 1.517(11) yes
C(12) C(13) 1.408(11) yes
C(12) C(17) 1.501(12) yes
C(13) C(14) 1.427(10) yes
C(13) C(18) 1.508(10) yes
C(14) C(15) 1.423(9) yes
C(14) C(19) 1.512(11) yes
C(15) C(20) 1.506(10) yes
C(21) C(22) 1.384(10) yes
C(21) C(26) 1.380(10) yes
C(22) C(23) 1.371(12) yes
C(23) C(24) 1.395(13) yes
C(24) C(25) 1.376(13) yes
C(24) C(27) 1.535(12) yes
C(25) C(26) 1.379(10) yes
C(28) C(29) 1.396(10) yes
C(28) C(33) 1.373(12) yes
C(29) C(30) 1.382(12) yes
C(30) C(31) 1.364(13) yes
C(31) C(32) 1.397(12) yes
C(31) C(34) 1.510(13) yes
C(32) C(33) 1.389(12) yes
C(35) C(36) 1.376(11) yes
C(35) C(40) 1.375(10) yes
C(36) C(37) 1.388(12) yes
C(37) C(38) 1.362(13) yes
C(38) C(39) 1.360(12) yes
C(38) C(41) 1.514(12) yes
C(39) C(40) 1.393(11) yes
C(42) C(43) 1.390(10) yes
C(42) C(47) 1.380(10) yes
C(43) C(44) 1.379(11) yes
C(44) C(45) 1.365(11) yes
C(45) C(46) 1.387(12) yes
C(45) C(48) 1.507(13) yes
C(46) C(47) 1.383(11) yes
C(6) H(6A) 0.980 no
C(6) H(6B) 0.980 no
C(6) H(6C) 0.980 no
C(7) H(7A) 0.980 no
C(7) H(7B) 0.980 no
C(7) H(7C) 0.980 no
C(8) H(8A) 0.980 no
C(8) H(8B) 0.980 no
C(8) H(8C) 0.980 no
C(9) H(9A) 0.980 no
C(9) H(9B) 0.980 no
C(9) H(9C) 0.980 no
C(10) H(10A) 0.980 no
C(10) H(10B) 0.980 no
C(10) H(10C) 0.980 no
C(16) H(16A) 0.980 no
C(16) H(16B) 0.980 no
C(16) H(16C) 0.980 no
C(17) H(17A) 0.980 no
C(17) H(17B) 0.980 no
C(17) H(17C) 0.980 no
C(18) H(18A) 0.980 no
C(18) H(18B) 0.980 no
C(18) H(18C) 0.980 no
C(19) H(19A) 0.980 no
C(19) H(19B) 0.980 no
C(19) H(19C) 0.980 no
C(20) H(20A) 0.980 no
C(20) H(20B) 0.980 no
C(20) H(20C) 0.980 no
C(22) H(22) 0.950 no
C(23) H(23) 0.950 no
C(25) H(25) 0.950 no
C(26) H(26) 0.950 no
C(27) H(27A) 0.980 no
C(27) H(27B) 0.980 no
C(27) H(27C) 0.980 no
C(29) H(29) 0.950 no
C(30) H(30) 0.950 no
C(32) H(32) 0.950 no
C(33) H(33) 0.950 no
C(34) H(34A) 0.980 no
C(34) H(34B) 0.980 no
C(34) H(34C) 0.980 no
C(36) H(36) 0.950 no
C(37) H(37) 0.950 no
C(39) H(39) 0.950 no
C(40) H(40) 0.950 no
C(41) H(41A) 0.980 no
C(41) H(41B) 0.980 no
C(41) H(41C) 0.980 no
C(43) H(43) 0.950 no
C(44) H(44) 0.950 no
C(46) H(46) 0.950 no
C(47) H(47) 0.950 no
C(48) H(48A) 0.980 no
C(48) H(48B) 0.980 no
C(48) H(48C) 0.980 no

loop_
_geom_contact_atom_site_label_1
_geom_contact_atom_site_label_2
_geom_contact_distance
_geom_contact_site_symmetry_2
S(1) C(6) 3.574(10) 4_555
C(3) C(23) 3.568(11) 4_455
C(4) C(22) 3.504(11) 4_455
C(5) C(22) 3.555(10) 4_455
C(6) S(1) 3.574(10) 4_455
C(6) C(20) 3.592(13) 4_455
C(20) C(6) 3.592(13) 4_555
C(22) C(4) 3.504(11) 4_555
C(22) C(5) 3.555(10) 4_555
C(23) C(3) 3.568(11) 4_555
C(31) C(48) 3.592(12) 4_565
C(48) C(31) 3.592(12) 4_465
S(1) H(6A) 3.564 4_555
S(1) H(6C) 2.989 4_555
S(1) H(10C) 3.375 4_555
S(2) H(25) 3.320 3_765
S(2) H(26) 3.438 3_765
S(2) H(33) 3.290 3_765
S(3) H(20C) 3.014 4_455
S(3) H(41C) 3.354 3_666
S(4) H(19A) 2.932 3_766
C(4) H(22) 3.324 4_455
C(5) H(22) 3.257 4_455
C(6) H(20A) 3.575 4_455
C(6) H(20B) 3.462 4_455
C(6) H(20C) 3.163 4_455
C(6) H(32) 3.364 4_455
C(7) H(9A) 3.255 2_645
C(7) H(9B) 3.267 2_645
C(8) H(27B) 3.567 4_455
C(8) H(32) 3.556 3_765
C(8) H(48C) 2.864 2_645
C(9) H(7A) 3.458 2_655
C(9) H(7B) 3.544 2_655
C(9) H(7C) 3.345 2_655
C(9) H(22) 3.290 2_655
C(9) H(23) 3.403 2_655
C(9) H(23) 3.554 4_455
C(10) H(22) 3.510 4_455
C(11) H(36) 3.017 4_555
C(12) H(36) 3.069 4_555
C(13) H(36) 2.937 4_555
C(13) H(37) 3.447 4_555
C(14) H(36) 2.768 4_555
C(15) H(36) 2.814 4_555
C(16) H(34A) 3.418 4_455
C(16) H(39) 3.479 2_646
C(17) H(19C) 2.962 4_455
C(17) H(47) 3.479 2_646
C(18) H(34C) 3.536 3_766
C(18) H(37) 3.419 4_555
C(19) H(17A) 3.313 4_555
C(19) H(18A) 3.317 3_766
C(19) H(19A) 3.234 3_766
C(19) H(36) 3.394 4_555
C(20) H(6A) 2.917 4_555
C(20) H(6C) 3.443 4_555
C(20) H(36) 3.561 4_555
C(21) H(6C) 3.556 4_555
C(21) H(7B) 3.539 4_555
C(22) H(9C) 3.031 2_645
C(22) H(9C) 3.525 4_555
C(23) H(8B) 3.230 4_555
C(23) H(9C) 3.015 2_645
C(23) H(9C) 3.556 4_555
C(24) H(8B) 3.011 4_555
C(24) H(48B) 3.467 2_645
C(25) H(7B) 3.389 4_555
C(25) H(48B) 3.540 2_645
C(26) H(7B) 3.094 4_555
C(27) H(8B) 3.063 4_555
C(27) H(41B) 2.958 4_554
C(27) H(44) 3.511 2_645
C(27) H(48B) 3.085 2_645
C(28) H(25) 2.967 3_765
C(29) H(25) 2.960 3_765
C(30) H(48A) 3.291 4_565
C(30) H(48B) 3.345 4_565
C(31) H(48A) 2.891 4_565
C(31) H(48B) 3.554 4_565
C(32) H(6B) 3.455 4_555
C(32) H(6C) 2.954 4_555
C(32) H(8A) 2.952 3_765
C(32) H(48A) 3.595 4_565
C(33) H(6C) 2.993 4_555
C(33) H(7B) 3.596 4_555
C(33) H(8A) 3.192 3_765
C(33) H(25) 3.591 3_765
C(34) H(16A) 3.291 4_555
C(34) H(39) 3.417 3_766
C(34) H(48A) 2.715 4_565
C(35) H(41C) 3.581 3_666
C(37) H(17C) 3.597 4_455
C(37) H(18B) 3.529 4_455
C(37) H(46) 3.549 2_646
C(37) H(47) 3.496 2_646
C(38) H(46) 3.462 2_646
C(40) H(41C) 3.551 3_666
C(41) H(27A) 3.296 4_456
C(43) H(41C) 3.078 3_666
C(44) H(27C) 3.557 2_655
C(44) H(41C) 3.258 3_666
C(45) H(27B) 3.036 3_765
C(46) H(18B) 3.590 2_656
C(46) H(27B) 3.109 3_765
C(47) H(17B) 3.491 2_656
C(47) H(17C) 3.200 2_656
C(48) H(8B) 3.225 2_655
C(48) H(8C) 3.461 2_655
C(48) H(27B) 3.103 3_765
C(48) H(27C) 3.044 2_655
C(48) H(34C) 2.934 4_465
H(6A) S(1) 3.564 4_455
H(6A) C(20) 2.917 4_455
H(6A) H(20A) 3.042 4_455
H(6A) H(20B) 2.946 4_455
H(6A) H(20C) 2.317 4_455
H(6B) C(32) 3.455 4_455
H(6B) H(20C) 3.589 4_455
H(6B) H(32) 2.978 4_455
H(6C) S(1) 2.989 4_455
H(6C) C(20) 3.443 4_455
H(6C) C(21) 3.556 4_455
H(6C) C(32) 2.954 4_455
H(6C) C(33) 2.993 4_455
H(6C) H(20A) 3.419 4_455
H(6C) H(20B) 3.082 4_455
H(6C) H(20C) 3.261 4_455
H(6C) H(32) 2.846 4_455
H(6C) H(33) 2.938 4_455
H(7A) C(9) 3.458 2_645
H(7A) H(9A) 3.335 2_645
H(7A) H(9B) 2.902 2_645
H(7A) H(48C) 3.456 2_645
H(7B) C(9) 3.544 2_645
H(7B) C(21) 3.539 4_455
H(7B) C(25) 3.389 4_455
H(7B) C(26) 3.094 4_455
H(7B) C(33) 3.596 4_455
H(7B) H(9A) 3.070 2_645
H(7B) H(9B) 3.130 2_645
H(7B) H(25) 3.585 4_455
H(7B) H(26) 3.121 4_455
H(7B) H(32) 3.543 4_455
H(7B) H(33) 2.838 4_455
H(7C) C(9) 3.345 2_645
H(7C) H(9A) 2.833 2_645
H(7C) H(9B) 3.225 2_645
H(7C) H(9C) 3.453 2_645
H(7C) H(32) 3.387 4_455
H(8A) C(32) 2.952 3_765
H(8A) C(33) 3.192 3_765
H(8A) H(32) 2.666 3_765
H(8A) H(33) 3.080 3_765
H(8A) H(48C) 3.251 2_645
H(8B) C(23) 3.230 4_455
H(8B) C(24) 3.011 4_455
H(8B) C(27) 3.063 4_455
H(8B) C(48) 3.225 2_645
H(8B) H(23) 3.322 4_455
H(8B) H(27A) 3.139 4_455
H(8B) H(27B) 2.613 4_455
H(8B) H(48A) 3.319 2_645
H(8B) H(48C) 2.355 2_645
H(8C) C(48) 3.461 2_645
H(8C) H(48C) 2.603 2_645
H(9A) C(7) 3.255 2_655
H(9A) H(7A) 3.335 2_655
H(9A) H(7B) 3.070 2_655
H(9A) H(7C) 2.833 2_655
H(9A) H(22) 3.259 2_655
H(9A) H(23) 3.474 4_455
H(9A) H(32) 3.252 3_765
H(9A) H(33) 3.408 3_765
H(9B) C(7) 3.267 2_655
H(9B) H(7A) 2.902 2_655
H(9B) H(7B) 3.130 2_655
H(9B) H(7C) 3.225 2_655
H(9B) H(22) 3.578 2_655
H(9B) H(23) 3.446 2_655
H(9C) C(22) 3.031 2_655
H(9C) C(22) 3.525 4_455
H(9C) C(23) 3.015 2_655
H(9C) C(23) 3.556 4_455
H(9C) H(7C) 3.453 2_655
H(9C) H(9C) 3.521 3_665
H(9C) H(22) 2.589 2_655
H(9C) H(22) 3.011 4_455
H(9C) H(23) 2.551 2_655
H(9C) H(23) 3.078 4_455
H(10A) H(23) 3.191 2_655
H(10B) H(20C) 3.590 4_455
H(10C) S(1) 3.375 4_455
H(10C) H(16B) 3.586 4_455
H(10C) H(20C) 3.470 4_455
H(10C) H(22) 3.083 4_455
H(16A) C(34) 3.291 4_455
H(16A) H(20A) 3.421 4_455
H(16A) H(34A) 2.859 4_455
H(16A) H(34B) 2.839 4_455
H(16A) H(39) 3.061 2_646
H(16B) H(10C) 3.586 4_555
H(16B) H(34A) 3.252 4_455
H(16B) H(39) 3.102 2_646
H(16B) H(41A) 2.801 2_646
H(17A) C(19) 3.313 4_455
H(17A) H(19C) 2.346 4_455
H(17A) H(20A) 3.496 4_455
H(17A) H(34B) 3.365 4_455
H(17A) H(39) 3.237 2_646
H(17B) C(47) 3.491 2_646
H(17B) H(19C) 2.863 4_455
H(17B) H(47) 3.033 2_646
H(17C) C(37) 3.597 4_555
H(17C) C(47) 3.200 2_646
H(17C) H(19C) 3.257 4_455
H(17C) H(37) 3.025 4_555
H(17C) H(39) 3.498 2_646
H(17C) H(40) 3.283 2_646
H(17C) H(47) 3.115 2_646
H(18A) C(19) 3.317 3_766
H(18A) H(19A) 3.025 3_766
H(18A) H(19B) 2.755 3_766
H(18A) H(30) 3.168 3_766
H(18A) H(34B) 3.511 3_766
H(18A) H(34C) 3.499 3_766
H(18A) H(47) 3.425 3_766
H(18B) C(37) 3.529 4_555
H(18B) C(46) 3.590 2_646
H(18B) H(30) 3.595 3_766
H(18B) H(34C) 3.443 3_766
H(18B) H(36) 3.577 4_555
H(18B) H(37) 2.664 4_555
H(18B) H(46) 3.395 2_646
H(18B) H(47) 3.553 3_766
H(18C) H(34B) 3.435 3_766
H(18C) H(34C) 3.096 3_766
H(18C) H(46) 3.365 2_646
H(19A) S(4) 2.932 3_766
H(19A) C(19) 3.234 3_766
H(19A) H(18A) 3.025 3_766
H(19A) H(19A) 2.511 3_766
H(19A) H(19B) 3.119 3_766
H(19A) H(47) 3.292 3_766
H(19B) H(18A) 2.755 3_766
H(19B) H(19A) 3.119 3_766
H(19C) C(17) 2.962 4_555
H(19C) H(17A) 2.346 4_555
H(19C) H(17B) 2.863 4_555
H(19C) H(17C) 3.257 4_555
H(19C) H(36) 3.024 4_555
H(19C) H(47) 3.303 3_766
H(20A) C(6) 3.575 4_555
H(20A) H(6A) 3.042 4_555
H(20A) H(6C) 3.419 4_555
H(20A) H(16A) 3.421 4_555
H(20A) H(17A) 3.496 4_555
H(20B) C(6) 3.462 4_555
H(20B) H(6A) 2.946 4_555
H(20B) H(6C) 3.082 4_555
H(20C) S(3) 3.014 4_555
H(20C) C(6) 3.163 4_555
H(20C) H(6A) 2.317 4_555
H(20C) H(6B) 3.589 4_555
H(20C) H(6C) 3.261 4_555
H(20C) H(10B) 3.590 4_555
H(20C) H(10C) 3.470 4_555
H(20C) H(36) 3.337 4_555
H(22) C(4) 3.324 4_555
H(22) C(5) 3.257 4_555
H(22) C(9) 3.290 2_645
H(22) C(10) 3.510 4_555
H(22) H(9A) 3.259 2_645
H(22) H(9B) 3.578 2_645
H(22) H(9C) 2.589 2_645
H(22) H(9C) 3.011 4_555
H(22) H(10C) 3.083 4_555
H(23) C(9) 3.403 2_645
H(23) C(9) 3.554 4_555
H(23) H(8B) 3.322 4_555
H(23) H(9A) 3.474 4_555
H(23) H(9B) 3.446 2_645
H(23) H(9C) 2.551 2_645
H(23) H(9C) 3.078 4_555
H(23) H(10A) 3.191 2_645
H(25) S(2) 3.320 3_765
H(25) C(28) 2.967 3_765
H(25) C(29) 2.960 3_765
H(25) C(33) 3.591 3_765
H(25) H(7B) 3.585 4_555
H(25) H(29) 3.026 3_765
H(25) H(48B) 3.273 2_645
H(26) S(2) 3.438 3_765
H(26) H(7B) 3.121 4_555
H(26) H(33) 3.554 3_765
H(27A) C(41) 3.296 4_554
H(27A) H(8B) 3.139 4_555
H(27A) H(41A) 3.377 4_554
H(27A) H(41B) 2.454 4_554
H(27A) H(44) 3.344 2_645
H(27B) C(8) 3.567 4_555
H(27B) C(45) 3.036 3_765
H(27B) C(46) 3.109 3_765
H(27B) C(48) 3.103 3_765
H(27B) H(8B) 2.613 4_555
H(27B) H(41B) 3.305 4_554
H(27B) H(46) 3.086 3_765
H(27B) H(48A) 3.034 3_765
H(27B) H(48C) 2.777 3_765
H(27C) C(44) 3.557 2_645
H(27C) C(48) 3.044 2_645
H(27C) H(41B) 2.702 4_554
H(27C) H(44) 3.021 2_645
H(27C) H(48B) 2.179 2_645
H(27C) H(48C) 3.250 2_645
H(29) H(25) 3.026 3_765
H(30) H(18A) 3.168 3_766
H(30) H(18B) 3.595 3_766
H(30) H(48A) 3.331 4_565
H(30) H(48B) 3.272 4_565
H(32) C(6) 3.364 4_555
H(32) C(8) 3.556 3_765
H(32) H(6B) 2.978 4_555
H(32) H(6C) 2.846 4_555
H(32) H(7B) 3.543 4_555
H(32) H(7C) 3.387 4_555
H(32) H(8A) 2.666 3_765
H(32) H(9A) 3.252 3_765
H(33) S(2) 3.290 3_765
H(33) H(6C) 2.938 4_555
H(33) H(7B) 2.838 4_555
H(33) H(8A) 3.080 3_765
H(33) H(9A) 3.408 3_765
H(33) H(26) 3.554 3_765
H(34A) C(16) 3.418 4_555
H(34A) H(16A) 2.859 4_555
H(34A) H(16B) 3.252 4_555
H(34A) H(39) 3.213 3_766
H(34A) H(41A) 3.040 3_766
H(34A) H(48A) 3.070 4_565
H(34B) H(16A) 2.839 4_555
H(34B) H(17A) 3.365 4_555
H(34B) H(18A) 3.511 3_766
H(34B) H(18C) 3.435 3_766
H(34B) H(39) 3.081 3_766
H(34B) H(48A) 3.527 4_565
H(34C) C(18) 3.536 3_766
H(34C) C(48) 2.934 4_565
H(34C) H(18A) 3.499 3_766
H(34C) H(18B) 3.443 3_766
H(34C) H(18C) 3.096 3_766
H(34C) H(39) 3.392 3_766
H(34C) H(46) 2.903 4_565
H(34C) H(48A) 1.994 4_565
H(34C) H(48B) 3.208 4_565
H(34C) H(48C) 3.528 4_565
H(36) C(11) 3.017 4_455
H(36) C(12) 3.069 4_455
H(36) C(13) 2.937 4_455
H(36) C(14) 2.768 4_455
H(36) C(15) 2.814 4_455
H(36) C(19) 3.394 4_455
H(36) C(20) 3.561 4_455
H(36) H(18B) 3.577 4_455
H(36) H(19C) 3.024 4_455
H(36) H(20C) 3.337 4_455
H(37) C(13) 3.447 4_455
H(37) C(18) 3.419 4_455
H(37) H(17C) 3.025 4_455
H(37) H(18B) 2.664 4_455
H(37) H(47) 3.293 2_646
H(39) C(16) 3.479 2_656
H(39) C(34) 3.417 3_766
H(39) H(16A) 3.061 2_656
H(39) H(16B) 3.102 2_656
H(39) H(17A) 3.237 2_656
H(39) H(17C) 3.498 2_656
H(39) H(34A) 3.213 3_766
H(39) H(34B) 3.081 3_766
H(39) H(34C) 3.392 3_766
H(40) H(17C) 3.283 2_656
H(40) H(41C) 3.359 3_666
H(41A) H(16B) 2.801 2_656
H(41A) H(27A) 3.377 4_456
H(41A) H(34A) 3.040 3_766
H(41B) C(27) 2.958 4_456
H(41B) H(27A) 2.454 4_456
H(41B) H(27B) 3.305 4_456
H(41B) H(27C) 2.702 4_456
H(41B) H(44) 3.381 3_666
H(41B) H(46) 3.172 2_646
H(41C) S(3) 3.354 3_666
H(41C) C(35) 3.581 3_666
H(41C) C(40) 3.551 3_666
H(41C) C(43) 3.078 3_666
H(41C) C(44) 3.258 3_666
H(41C) H(40) 3.359 3_666
H(41C) H(43) 2.931 3_666
H(41C) H(44) 3.267 3_666
H(43) H(41C) 2.931 3_666
H(44) C(27) 3.511 2_655
H(44) H(27A) 3.344 2_655
H(44) H(27C) 3.021 2_655
H(44) H(41B) 3.381 3_666
H(44) H(41C) 3.267 3_666
H(46) C(37) 3.549 2_656
H(46) C(38) 3.462 2_656
H(46) H(18B) 3.395 2_656
H(46) H(18C) 3.365 2_656
H(46) H(27B) 3.086 3_765
H(46) H(34C) 2.903 4_465
H(46) H(41B) 3.172 2_656
H(47) C(17) 3.479 2_656
H(47) C(37) 3.496 2_656
H(47) H(17B) 3.033 2_656
H(47) H(17C) 3.115 2_656
H(47) H(18A) 3.425 3_766
H(47) H(18B) 3.553 3_766
H(47) H(19A) 3.292 3_766
H(47) H(19C) 3.303 3_766
H(47) H(37) 3.293 2_656
H(48A) C(30) 3.291 4_465
H(48A) C(31) 2.891 4_465
H(48A) C(32) 3.595 4_465
H(48A) C(34) 2.715 4_465
H(48A) H(8B) 3.319 2_655
H(48A) H(27B) 3.034 3_765
H(48A) H(30) 3.331 4_465
H(48A) H(34A) 3.070 4_465
H(48A) H(34B) 3.527 4_465
H(48A) H(34C) 1.994 4_465
H(48B) C(24) 3.467 2_655
H(48B) C(25) 3.540 2_655
H(48B) C(27) 3.085 2_655
H(48B) C(30) 3.345 4_465
H(48B) C(31) 3.554 4_465
H(48B) H(25) 3.273 2_655
H(48B) H(27C) 2.179 2_655
H(48B) H(30) 3.272 4_465
H(48B) H(34C) 3.208 4_465
H(48C) C(8) 2.864 2_655
H(48C) H(7A) 3.456 2_655
H(48C) H(8A) 3.251 2_655
H(48C) H(8B) 2.355 2_655
H(48C) H(8C) 2.603 2_655
H(48C) H(27B) 2.777 3_765
H(48C) H(27C) 3.250 2_655
H(48C) H(34C) 3.528 4_465
Ta(1) Ta(2) 4.8793(3) .

loop_
_geom_torsion_atom_site_label_1
_geom_torsion_atom_site_label_2
_geom_torsion_atom_site_label_3
_geom_torsion_atom_site_label_4
_geom_torsion
S(1) Ta(1) S(2) C(28) -58.6(2)
S(2) Ta(1) S(1) C(21) -67.0(2)
S(1) Ta(1) N(1) N(2) -147(2)
N(1) Ta(1) S(1) C(21) -171.6(3)
S(1) Ta(1) C(1) C(2) -65.0(4)
S(1) Ta(1) C(1) C(5) 179.6(3)
S(1) Ta(1) C(1) C(6) 58.0(6)
C(1) Ta(1) S(1) C(21) 92.1(3)
S(1) Ta(1) C(2) C(1) 118.5(4)
S(1) Ta(1) C(2) C(3) -125.3(4)
S(1) Ta(1) C(2) C(7) 0.3(6)
C(2) Ta(1) S(1) C(21) 61.9(3)
S(1) Ta(1) C(3) C(2) 58.7(4)
S(1) Ta(1) C(3) C(4) 175.1(4)
S(1) Ta(1) C(3) C(8) -62.6(10)
C(3) Ta(1) S(1) C(21) 33.9(3)
S(1) Ta(1) C(4) C(3) -7.4(6)
S(1) Ta(1) C(4) C(5) 109.0(4)
S(1) Ta(1) C(4) C(9) -130.6(8)
C(4) Ta(1) S(1) C(21) 38.1(4)
S(1) Ta(1) C(5) C(1) -0.6(5)
S(1) Ta(1) C(5) C(4) -113.8(4)
S(1) Ta(1) C(5) C(10) 121.1(7)
C(5) Ta(1) S(1) C(21) 92.4(3)
S(2) Ta(1) N(1) N(2) 101(2)
N(1) Ta(1) S(2) C(28) 41.1(3)
S(2) Ta(1) C(1) C(2) 83.4(5)
S(2) Ta(1) C(1) C(5) -32.0(5)
S(2) Ta(1) C(1) C(6) -153.6(5)
C(1) Ta(1) S(2) C(28) 154.1(3)
S(2) Ta(1) C(2) C(1) -127.4(4)
S(2) Ta(1) C(2) C(3) -11.1(5)
S(2) Ta(1) C(2) C(7) 114.5(7)
C(2) Ta(1) S(2) C(28) -162.4(3)
S(2) Ta(1) C(3) C(2) 171.1(4)
S(2) Ta(1) C(3) C(4) -72.5(4)
S(2) Ta(1) C(3) C(8) 49.8(10)
C(3) Ta(1) S(2) C(28) -168.5(3)
S(2) Ta(1) C(4) C(3) 106.7(4)
S(2) Ta(1) C(4) C(5) -136.8(4)
S(2) Ta(1) C(4) C(9) -16.5(8)
C(4) Ta(1) S(2) C(28) 159.4(3)
S(2) Ta(1) C(5) C(1) 159.0(3)
S(2) Ta(1) C(5) C(4) 45.8(4)
S(2) Ta(1) C(5) C(10) -79.3(7)
C(5) Ta(1) S(2) C(28) 135.5(3)
N(1) Ta(1) C(1) C(2) -161.2(4)
N(1) Ta(1) C(1) C(5) 83.4(4)
N(1) Ta(1) C(1) C(6) -38.2(6)
C(1) Ta(1) N(1) N(2) -43(2)
N(1) Ta(1) C(2) C(1) 23.6(5)
N(1) Ta(1) C(2) C(3) 139.9(4)
N(1) Ta(1) C(2) C(7) -94.6(8)
C(2) Ta(1) N(1) N(2) -56(2)
N(1) Ta(1) C(3) C(2) -70.3(6)
N(1) Ta(1) C(3) C(4) 46.1(7)
N(1) Ta(1) C(3) C(8) 168.5(8)
C(3) Ta(1) N(1) N(2) -15(2)
N(1) Ta(1) C(4) C(3) -153.1(4)
N(1) Ta(1) C(4) C(5) -36.6(5)
N(1) Ta(1) C(4) C(9) 83.7(9)
C(4) Ta(1) N(1) N(2) 12(2)
N(1) Ta(1) C(5) C(1) -98.2(4)
N(1) Ta(1) C(5) C(4) 148.6(4)
N(1) Ta(1) C(5) C(10) 23.4(8)
C(5) Ta(1) N(1) N(2) -8(2)
C(1) Ta(1) C(2) C(3) 116.3(6)
C(1) Ta(1) C(2) C(7) -118.2(9)
C(2) Ta(1) C(1) C(5) -115.4(6)
C(2) Ta(1) C(1) C(6) 123.0(8)
C(1) Ta(1) C(3) C(2) -36.9(4)
C(1) Ta(1) C(3) C(4) 79.4(5)
C(1) Ta(1) C(3) C(8) -158.2(11)
C(3) Ta(1) C(1) C(2) 36.5(4)
C(3) Ta(1) C(1) C(5) -78.9(4)
C(3) Ta(1) C(1) C(6) 159.5(7)
C(1) Ta(1) C(4) C(3) -77.3(5)
C(1) Ta(1) C(4) C(5) 39.1(4)
C(1) Ta(1) C(4) C(9) 159.5(10)
C(4) Ta(1) C(1) C(2) 77.1(5)
C(4) Ta(1) C(1) C(5) -38.3(4)
C(4) Ta(1) C(1) C(6) -159.9(7)
C(1) Ta(1) C(5) C(4) -113.2(6)
C(1) Ta(1) C(5) C(10) 121.7(9)
C(5) Ta(1) C(1) C(2) 115.4(6)
C(5) Ta(1) C(1) C(6) -121.6(8)
C(2) Ta(1) C(3) C(4) 116.4(6)
C(2) Ta(1) C(3) C(8) -121.3(11)
C(3) Ta(1) C(2) C(1) -116.3(6)
C(3) Ta(1) C(2) C(7) 125.6(9)
C(2) Ta(1) C(4) C(3) -36.5(4)
C(2) Ta(1) C(4) C(5) 79.9(4)
C(2) Ta(1) C(4) C(9) -159.7(10)
C(4) Ta(1) C(2) C(1) -79.5(5)
C(4) Ta(1) C(2) C(3) 36.8(4)
C(4) Ta(1) C(2) C(7) 162.4(9)
C(2) Ta(1) C(5) C(1) 36.7(4)
C(2) Ta(1) C(5) C(4) -76.5(4)
C(2) Ta(1) C(5) C(10) 158.4(8)
C(5) Ta(1) C(2) C(1) -38.1(4)
C(5) Ta(1) C(2) C(3) 78.1(4)
C(5) Ta(1) C(2) C(7) -156.3(8)
C(3) Ta(1) C(4) C(5) 116.4(6)
C(3) Ta(1) C(4) C(9) -123.2(11)
C(4) Ta(1) C(3) C(2) -116.4(6)
C(4) Ta(1) C(3) C(8) 122.4(12)
C(3) Ta(1) C(5) C(1) 76.8(4)
C(3) Ta(1) C(5) C(4) -36.4(4)
C(3) Ta(1) C(5) C(10) -161.5(9)
C(5) Ta(1) C(3) C(2) -79.3(4)
C(5) Ta(1) C(3) C(4) 37.1(4)
C(5) Ta(1) C(3) C(8) 159.5(11)
C(4) Ta(1) C(5) C(1) 113.2(6)
C(4) Ta(1) C(5) C(10) -125.1(9)
C(5) Ta(1) C(4) C(3) -116.4(6)
C(5) Ta(1) C(4) C(9) 120.4(10)
S(3) Ta(2) S(4) C(42) -58.6(2)
S(4) Ta(2) S(3) C(35) -60.5(2)
S(3) Ta(2) N(2) N(1) -141.4(19)
N(2) Ta(2) S(3) C(35) -168.3(3)
S(3) Ta(2) C(11) C(12) -65.3(4)
S(3) Ta(2) C(11) C(15) -179.6(3)
S(3) Ta(2) C(11) C(16) 59.6(6)
C(11) Ta(2) S(3) C(35) 96.8(3)
S(3) Ta(2) C(12) C(11) 120.4(4)
S(3) Ta(2) C(12) C(13) -123.5(4)
S(3) Ta(2) C(12) C(17) 0.4(6)
C(12) Ta(2) S(3) C(35) 65.6(3)
S(3) Ta(2) C(13) C(12) 62.0(4)
S(3) Ta(2) C(13) C(14) 178.3(3)
S(3) Ta(2) C(13) C(18) -60.4(7)
C(13) Ta(2) S(3) C(35) 36.6(3)
S(3) Ta(2) C(14) C(13) -2.7(5)
S(3) Ta(2) C(14) C(15) 113.7(4)
S(3) Ta(2) C(14) C(19) -125.4(5)
C(14) Ta(2) S(3) C(35) 38.2(3)
S(3) Ta(2) C(15) C(11) 0.6(5)
S(3) Ta(2) C(15) C(14) -114.2(4)
S(3) Ta(2) C(15) C(20) 123.9(5)
C(15) Ta(2) S(3) C(35) 96.4(3)
S(4) Ta(2) N(2) N(1) 109.2(19)
N(2) Ta(2) S(4) C(42) 41.1(3)
S(4) Ta(2) C(11) C(12) 81.4(5)
S(4) Ta(2) C(11) C(15) -32.9(5)
S(4) Ta(2) C(11) C(16) -153.7(5)
C(11) Ta(2) S(4) C(42) 154.5(3)
S(4) Ta(2) C(12) C(11) -127.3(4)
S(4) Ta(2) C(12) C(13) -11.1(5)
S(4) Ta(2) C(12) C(17) 112.7(6)
C(12) Ta(2) S(4) C(42) -163.0(3)
S(4) Ta(2) C(13) C(12) 170.7(4)
S(4) Ta(2) C(13) C(14) -73.0(4)
S(4) Ta(2) C(13) C(18) 48.4(7)
C(13) Ta(2) S(4) C(42) -169.1(3)
S(4) Ta(2) C(14) C(13) 104.7(4)
S(4) Ta(2) C(14) C(15) -138.9(4)
S(4) Ta(2) C(14) C(19) -18.0(6)
C(14) Ta(2) S(4) C(42) 158.5(3)
S(4) Ta(2) C(15) C(11) 157.6(3)
S(4) Ta(2) C(15) C(14) 42.8(4)
S(4) Ta(2) C(15) C(20) -79.1(5)
C(15) Ta(2) S(4) C(42) 135.7(3)
N(2) Ta(2) C(11) C(12) -160.9(4)
N(2) Ta(2) C(11) C(15) 84.8(4)
N(2) Ta(2) C(11) C(16) -36.1(6)
C(11) Ta(2) N(2) N(1) -32.7(19)
N(2) Ta(2) C(12) C(11) 23.7(5)
N(2) Ta(2) C(12) C(13) 139.9(4)
N(2) Ta(2) C(12) C(17) -96.2(7)
C(12) Ta(2) N(2) N(1) -46(2)
N(2) Ta(2) C(13) C(12) -69.2(6)
N(2) Ta(2) C(13) C(14) 47.1(6)
N(2) Ta(2) C(13) C(18) 168.4(6)
C(13) Ta(2) N(2) N(1) -7(2)
N(2) Ta(2) C(14) C(13) -152.2(4)
N(2) Ta(2) C(14) C(15) -35.9(4)
N(2) Ta(2) C(14) C(19) 85.0(6)
C(14) Ta(2) N(2) N(1) 21(2)
N(2) Ta(2) C(15) C(11) -96.2(4)
N(2) Ta(2) C(15) C(14) 149.0(4)
N(2) Ta(2) C(15) C(20) 27.1(5)
C(15) Ta(2) N(2) N(1) 1.5(19)
C(11) Ta(2) C(12) C(13) 116.2(6)
C(11) Ta(2) C(12) C(17) -119.9(8)
C(12) Ta(2) C(11) C(15) -114.3(6)
C(12) Ta(2) C(11) C(16) 124.9(8)
C(11) Ta(2) C(13) C(12) -37.7(4)
C(11) Ta(2) C(13) C(14) 78.6(4)
C(11) Ta(2) C(13) C(18) -160.1(8)
C(13) Ta(2) C(11) C(12) 36.1(4)
C(13) Ta(2) C(11) C(15) -78.2(4)
C(13) Ta(2) C(11) C(16) 160.9(7)
C(11) Ta(2) C(14) C(13) -78.5(4)
C(11) Ta(2) C(14) C(15) 37.9(4)
C(11) Ta(2) C(14) C(19) 158.8(7)
C(14) Ta(2) C(11) C(12) 76.7(4)
C(14) Ta(2) C(11) C(15) -37.6(3)
C(14) Ta(2) C(11) C(16) -158.4(7)
C(11) Ta(2) C(15) C(14) -114.8(5)
C(11) Ta(2) C(15) C(20) 123.3(7)
C(15) Ta(2) C(11) C(12) 114.3(6)
C(15) Ta(2) C(11) C(16) -120.8(7)
C(12) Ta(2) C(13) C(14) 116.3(6)
C(12) Ta(2) C(13) C(18) -122.4(9)
C(13) Ta(2) C(12) C(11) -116.2(6)
C(13) Ta(2) C(12) C(17) 123.9(8)
C(12) Ta(2) C(14) C(13) -36.4(4)
C(12) Ta(2) C(14) C(15) 79.9(4)
C(12) Ta(2) C(14) C(19) -159.2(7)
C(14) Ta(2) C(12) C(11) -79.2(4)
C(14) Ta(2) C(12) C(13) 36.9(4)
C(14) Ta(2) C(12) C(17) 160.8(7)
C(12) Ta(2) C(15) C(11) 38.3(4)
C(12) Ta(2) C(15) C(14) -76.5(4)
C(12) Ta(2) C(15) C(20) 161.6(6)
C(15) Ta(2) C(12) C(11) -37.9(4)
C(15) Ta(2) C(12) C(13) 78.3(4)
C(15) Ta(2) C(12) C(17) -157.9(7)
C(13) Ta(2) C(14) C(15) 116.4(6)
C(13) Ta(2) C(14) C(19) -122.7(8)
C(14) Ta(2) C(13) C(12) -116.3(6)
C(14) Ta(2) C(13) C(18) 121.3(9)
C(13) Ta(2) C(15) C(11) 78.2(4)
C(13) Ta(2) C(15) C(14) -36.5(4)
C(13) Ta(2) C(15) C(20) -158.4(6)
C(15) Ta(2) C(13) C(12) -79.2(4)
C(15) Ta(2) C(13) C(14) 37.1(4)
C(15) Ta(2) C(13) C(18) 158.4(8)
C(14) Ta(2) C(15) C(11) 114.8(5)
C(14) Ta(2) C(15) C(20) -121.9(7)
C(15) Ta(2) C(14) C(13) -116.4(6)
C(15) Ta(2) C(14) C(19) 120.9(8)
Ta(1) S(1) C(21) C(22) -138.5(5)
Ta(1) S(1) C(21) C(26) 44.2(6)
Ta(1) S(2) C(28) C(29) -84.6(6)
Ta(1) S(2) C(28) C(33) 99.9(6)
Ta(2) S(3) C(35) C(36) -135.1(5)
Ta(2) S(3) C(35) C(40) 52.3(7)
Ta(2) S(4) C(42) C(43) 2.6(7)
Ta(2) S(4) C(42) C(47) -178.6(5)
Ta(1) N(1) N(2) Ta(2) 158.1(12)
Ta(1) C(1) C(2) C(3) -65.4(5)
Ta(1) C(1) C(2) C(7) 121.0(7)
Ta(1) C(1) C(5) C(4) 67.5(5)
Ta(1) C(1) C(5) C(10) -116.8(7)
C(2) C(1) C(5) Ta(1) -69.6(5)
C(2) C(1) C(5) C(4) -2.1(8)
C(2) C(1) C(5) C(10) 173.6(7)
C(5) C(1) C(2) Ta(1) 67.6(5)
C(5) C(1) C(2) C(3) 2.2(8)
C(5) C(1) C(2) C(7) -171.3(7)
C(6) C(1) C(2) Ta(1) -113.8(7)
C(6) C(1) C(2) C(3) -179.2(7)
C(6) C(1) C(2) C(7) 7.3(12)
C(6) C(1) C(5) Ta(1) 111.8(7)
C(6) C(1) C(5) C(4) 179.3(7)
C(6) C(1) C(5) C(10) -5.0(12)
Ta(1) C(2) C(3) C(4) -63.1(5)
Ta(1) C(2) C(3) C(8) 121.5(8)
C(1) C(2) C(3) Ta(1) 61.7(5)
C(1) C(2) C(3) C(4) -1.4(8)
C(1) C(2) C(3) C(8) -176.9(8)
C(7) C(2) C(3) Ta(1) -125.0(8)
C(7) C(2) C(3) C(4) 171.9(7)
C(7) C(2) C(3) C(8) -3.6(13)
Ta(1) C(3) C(4) C(5) -63.1(5)
Ta(1) C(3) C(4) C(9) 123.0(9)
C(2) C(3) C(4) Ta(1) 63.2(5)
C(2) C(3) C(4) C(5) 0.1(6)
C(2) C(3) C(4) C(9) -173.8(9)
C(8) C(3) C(4) Ta(1) -121.4(8)
C(8) C(3) C(4) C(5) 175.5(8)
C(8) C(3) C(4) C(9) 1.6(14)
Ta(1) C(4) C(5) C(1) -64.6(4)
Ta(1) C(4) C(5) C(10) 119.7(8)
C(3) C(4) C(5) Ta(1) 65.7(5)
C(3) C(4) C(5) C(1) 1.2(8)
C(3) C(4) C(5) C(10) -174.5(7)
C(9) C(4) C(5) Ta(1) -120.3(9)
C(9) C(4) C(5) C(1) 175.1(9)
C(9) C(4) C(5) C(10) -0.6(13)
Ta(2) C(11) C(12) C(13) -65.7(5)
Ta(2) C(11) C(12) C(17) 119.6(8)
Ta(2) C(11) C(15) C(14) 66.6(5)
Ta(2) C(11) C(15) C(20) -115.6(7)
C(12) C(11) C(15) Ta(2) -68.4(5)
C(12) C(11) C(15) C(14) -1.8(8)
C(12) C(11) C(15) C(20) 176.0(7)
C(15) C(11) C(12) Ta(2) 67.4(5)
C(15) C(11) C(12) C(13) 1.7(8)
C(15) C(11) C(12) C(17) -173.0(7)
C(16) C(11) C(12) Ta(2) -117.8(8)
C(16) C(11) C(12) C(13) 176.6(7)
C(16) C(11) C(12) C(17) 1.8(13)
C(16) C(11) C(15) Ta(2) 116.6(7)
C(16) C(11) C(15) C(14) -176.8(7)
C(16) C(11) C(15) C(20) 1.0(12)
Ta(2) C(12) C(13) C(14) -63.2(5)
Ta(2) C(12) C(13) C(18) 120.8(8)
C(11) C(12) C(13) Ta(2) 62.3(5)
C(11) C(12) C(13) C(14) -0.9(8)
C(11) C(12) C(13) C(18) -176.9(7)
C(17) C(12) C(13) Ta(2) -123.0(8)
C(17) C(12) C(13) C(14) 173.8(7)
C(17) C(12) C(13) C(18) -2.2(13)
Ta(2) C(13) C(14) C(15) -63.5(5)
Ta(2) C(13) C(14) C(19) 125.3(7)
C(12) C(13) C(14) Ta(2) 63.3(5)
C(12) C(13) C(14) C(15) -0.2(6)
C(12) C(13) C(14) C(19) -171.4(7)
C(18) C(13) C(14) Ta(2) -120.7(8)
C(18) C(13) C(14) C(15) 175.8(7)
C(18) C(13) C(14) C(19) 4.6(12)
Ta(2) C(14) C(15) C(11) -64.5(5)
Ta(2) C(14) C(15) C(20) 117.6(7)
C(13) C(14) C(15) Ta(2) 65.7(5)
C(13) C(14) C(15) C(11) 1.2(8)
C(13) C(14) C(15) C(20) -176.7(7)
C(19) C(14) C(15) Ta(2) -123.1(7)
C(19) C(14) C(15) C(11) 172.4(7)
C(19) C(14) C(15) C(20) -5.5(12)
S(1) C(21) C(22) C(23) -178.6(6)
S(1) C(21) C(26) C(25) 177.7(6)
C(22) C(21) C(26) C(25) 0.4(9)
C(26) C(21) C(22) C(23) -1.2(11)
C(21) C(22) C(23) C(24) 0.6(10)
C(22) C(23) C(24) C(25) 0.7(11)
C(22) C(23) C(24) C(27) 178.7(8)
C(23) C(24) C(25) C(26) -1.5(12)
C(27) C(24) C(25) C(26) -179.5(8)
C(24) C(25) C(26) C(21) 1.0(12)
S(2) C(28) C(29) C(30) -179.1(6)
S(2) C(28) C(33) C(32) 179.6(6)
C(29) C(28) C(33) C(32) 4.0(12)
C(33) C(28) C(29) C(30) -3.5(11)
C(28) C(29) C(30) C(31) 0.4(10)
C(29) C(30) C(31) C(32) 2.0(12)
C(29) C(30) C(31) C(34) -177.3(8)
C(30) C(31) C(32) C(33) -1.4(12)
C(34) C(31) C(32) C(33) 177.9(8)
C(31) C(32) C(33) C(28) -1.6(12)
S(3) C(35) C(36) C(37) -173.8(6)
S(3) C(35) C(40) C(39) 174.1(6)
C(36) C(35) C(40) C(39) 1.6(12)
C(40) C(35) C(36) C(37) -1.2(12)
C(35) C(36) C(37) C(38) -0.6(12)
C(36) C(37) C(38) C(39) 1.7(14)
C(36) C(37) C(38) C(41) 179.2(8)
C(37) C(38) C(39) C(40) -1.2(13)
C(41) C(38) C(39) C(40) -178.8(8)
C(38) C(39) C(40) C(35) -0.5(12)
S(4) C(42) C(43) C(44) 179.8(4)
S(4) C(42) C(47) C(46) -178.2(6)
C(43) C(42) C(47) C(46) 0.7(12)
C(47) C(42) C(43) C(44) 1.0(11)
C(42) C(43) C(44) C(45) -2.3(13)
C(43) C(44) C(45) C(46) 1.6(13)
C(43) C(44) C(45) C(48) -176.5(8)
C(44) C(45) C(46) C(47) 0.1(10)
C(48) C(45) C(46) C(47) 178.3(8)
C(45) C(46) C(47) C(42) -1.3(13)
